data_7703498
loop_
_publ_author_name
'Leubner, S.'
'Bengtsson, V. E. G.'
'Inge, A. K.'
'Wahiduzzaman, M.'
'Steinke, F.'
'Jaworski, A.'
'Xu, H.'
'Halis, S.'
'R\"onfeldt, P'
'Reinsch, H.'
'Maurin, G.'
'Zou, X.'
'Stock, N.'

_publ_section_title
;
 Hexahydroxytriphenylene for the synthesis of group 13 MOFs - a new
 inorganic building unit in a \b-cristobalite type structure.
;
_journal_issue 10
_journal_name_full 'Dalton transactions (Cambridge, England : 2003)'
_journal_page_first 3088
_journal_page_last 3092
_journal_paper_doi 10.1039/d0dt00235f
_journal_volume 49
_journal_year 2020
_chemical_formula_sum 'C288 Al24 O114'
_chemical_formula_weight 5930.40
_chemical_name_mineral CAU-42
_space_group_crystal_system cubic
_space_group_IT_number 196
_space_group_name_Hall 'F 2 2 3'
_space_group_name_H-M_alt 'F 2 3'
_symmetry_Int_Tables_number 196
_symmetry_space_group_name_Hall 'F 2 2 3'
_symmetry_space_group_name_H-M 'F 2 3'
_audit_update_record
;
2019-10-11 deposited with the CCDC.	2020-02-07 downloaded from the CCDC.
;
_cell_angle_alpha 90
_cell_angle_beta 90
_cell_angle_gamma 90
_cell_formula_units_Z 2
_cell_length_a 31.733(5)
_cell_length_b 31.733(5)
_cell_length_c 31.733(5)
_cell_measurement_temperature 293
_cell_volume 31955(9)
_computing_publication_material 'PLATON (Spek, 2003)'
_diffrn_ambient_temperature 293
_diffrn_measurement_device_type 'PANalytical X'Per PRO MPD'
_diffrn_radiation_type 'Cu K\a1'
_diffrn_radiation_wavelength 1.5406
_exptl_crystal_colour colorless
_exptl_crystal_description octahedra
_pd_meas_2theta_range_inc 0.015
_pd_meas_2theta_range_max 59.990
_pd_meas_2theta_range_min 2.000
_pd_meas_number_of_points 3867
_pd_proc_ls_background_function 'square polynomial for each range'
_pd_proc_ls_prof_R_factor 0.0436
_pd_proc_ls_prof_wR_expected 0.0357
_pd_proc_ls_prof_wR_factor 0.0629
_refine_ls_goodness_of_fit_all 1.7612
_refine_ls_R_I_factor 0.0276
_cod_data_source_file d0dt00235f2.cif
_cod_data_source_block CAU-42_F23
_cod_depositor_comments 'Adding full bibliography for 7703498.cif.'
_cod_original_cell_volume 31954(15)
_cod_database_code 7703498

loop_
_space_group_symop_id
_space_group_symop_operation_xyz
1 x,y,z
2 -x,y,-z
3 -y,-z,x
4 y,-z,-x
5 z,-x,-y
6 -y,z,-x
7 z,x,y
8 -z,x,-y
9 -z,-x,y
10 y,z,x
11 -x,-y,z
12 x,-y,-z
13 x,1/2+y,1/2+z
14 -x,1/2+y,1/2-z
15 -y,1/2-z,1/2+x
16 y,1/2-z,1/2-x
17 z,1/2-x,1/2-y
18 -y,1/2+z,1/2-x
19 z,1/2+x,1/2+y
20 -z,1/2+x,1/2-y
21 -z,1/2-x,1/2+y
22 y,1/2+z,1/2+x
23 -x,1/2-y,1/2+z
24 x,1/2-y,1/2-z
25 1/2+x,y,1/2+z
26 1/2-x,y,1/2-z
27 1/2-y,-z,1/2+x
28 1/2+y,-z,1/2-x
29 1/2+z,-x,1/2-y
30 1/2-y,z,1/2-x
31 1/2+z,x,1/2+y
32 1/2-z,x,1/2-y
33 1/2-z,-x,1/2+y
34 1/2+y,z,1/2+x
35 1/2-x,-y,1/2+z
36 1/2+x,-y,1/2-z
37 1/2+x,1/2+y,z
38 1/2-x,1/2+y,-z
39 1/2-y,1/2-z,x
40 1/2+y,1/2-z,-x
41 1/2+z,1/2-x,-y
42 1/2-y,1/2+z,-x
43 1/2+z,1/2+x,y
44 1/2-z,1/2+x,-y
45 1/2-z,1/2-x,y
46 1/2+y,1/2+z,x
47 1/2-x,1/2-y,z
48 1/2+x,1/2-y,-z

loop_
_atom_site_label
_atom_site_type_symbol
_atom_site_symmetry_multiplicity
_atom_site_fract_x
_atom_site_fract_y
_atom_site_fract_z
_atom_site_occupancy
_atom_site_B_iso_or_equiv
Al1 Al 48 0.648(2) 0.648(2) 0.586(4) 1 2(4)
O1 O 16 0.604(6) 0.604(6) 0.604(6) 1 5(3)
C1 C 48 0.548(17) 0.580(24) 0.388(17) 1 5(3)
C2 C 48 0.515(34) 0.580(47) 0.355(34) 1 5(3)
C3 C 48 0.483(54) 0.613(79) 0.355(61) 1 5(3)
C10 C 48 0.548(42) 0.613(42) 0.420(39) 1 5(3)
C11 C 48 0.483(85) 0.645(99) 0.387(85) 1 5(3)
C12 C 48 0.516(84) 0.645(84) 0.420(77) 1 5(3)
O2 O 48 0.454(64) 0.613(99) 0.326(75) 1 5(3)
O3 O 48 0.454(124) 0.674(136) 0.387(120) 1 5(3)
C4A C 48 0.777(12) 0.678(19) 0.660(16) 0.5 5(3)
C5A C 48 0.787(25) 0.650(22) 0.695(23) 0.5 5(3)
C6A C 48 0.741(23) 0.669(38) 0.634(32) 0.5 5(3)
C7A C 48 0.713(36) 0.634(54) 0.643(50) 0.5 5(3)
C8A C 48 0.723(53) 0.606(58) 0.679(58) 0.5 5(3)
C9A C 48 0.760(50) 0.615(45) 0.705(46) 0.5 5(3)
O4A O 48 0.680(44) 0.626(70) 0.620(63) 0.5 5(3)
O5A O 48 0.698(75) 0.575(77) 0.687(78) 0.5 5(3)
C4B C 48 0.779(17) 0.658(19) 0.677(17) 0.5 5(3)
C5B C 48 0.785(15) 0.696(17) 0.652(13) 0.5 5(3)
C6B C 48 0.757(30) 0.706(34) 0.617(26) 0.5 5(3)
C7B C 48 0.721(26) 0.678(47) 0.608(31) 0.5 5(3)
C8B C 48 0.715(19) 0.641(50) 0.630(36) 0.5 5(3)
C9B C 48 0.743(34) 0.631(39) 0.667(33) 0.5 5(3)
O4B O 48 0.696(37) 0.687(61) 0.577(41) 0.5 5(3)
O5B O 48 0.683(44) 0.616(67) 0.625(50) 0.5 5(3)
Ow01 O 4 0.750 0.250 0.250 1 8(10)
Ow02 O 16 0.445(5) 0.555(5) 0.445(5) 1 8(10)

loop_
_geom_angle_atom_site_label_1
_geom_angle_atom_site_label_2
_geom_angle_atom_site_label_3
_geom_angle
_geom_angle_site_symmetry_1
_geom_angle_site_symmetry_3
_geom_angle_publ_flag
O1 Al1 O4A 90.00 . . yes
O1 Al1 O2 89.00 . 4_566 yes
O1 Al1 O3 89.00 . 4_566 yes
O1 Al1 O4A 81.00 . 7_555 yes
O1 Al1 O5A 168.00 . 7_555 yes
O2 Al1 O4A 177.00 4_566 . yes
O3 Al1 O4A 87.00 4_566 . yes
O4A Al1 O4A 90.00 . 7_555 yes
O4A Al1 O5A 87.00 . 7_555 yes
O2 Al1 O3 97.00 4_566 4_566 yes
O2 Al1 O4A 87.00 4_566 7_555 yes
O2 Al1 O5A 94.00 4_566 7_555 yes
O3 Al1 O4A 170.00 4_566 7_555 yes
O3 Al1 O5A 103.00 4_566 7_555 yes
O4A Al1 O5A 87.00 7_555 7_555 yes

loop_
_geom_bond_atom_site_label_1
_geom_bond_atom_site_label_2
_geom_bond_distance
_geom_bond_site_symmetry_2
_geom_bond_publ_flag
Al1 O1 2.1(2) . yes
Al1 O4A 2(2) . yes
Al1 O2 1.8(19) 4_566 yes
Al1 O3 2(4) 4_566 yes
Al1 O4A 2(2) 7_555 yes
Al1 O5A 2(3) 7_555 yes
